data_4134265
loop_
_publ_author_name
'Gao, Jianhong'
'Rao, Peirong'
'Xu, Kaixiang'
'Wang, Shuaifeng'
'Wu, Yufei'
'Ding, Hanfeng'

_publ_section_title
;
 Total Synthesis of (-)-Rhodomollanol A.
;
_journal_name_full 'Journal of the American Chemical Society'
_journal_paper_doi 10.1021/jacs.0c00308
_journal_year 2020
_chemical_formula_moiety 'C20 H28 O5'
_chemical_formula_sum 'C20 H28 O5'
_chemical_formula_weight 348.42
_space_group_crystal_system triclinic
_space_group_IT_number 2
_space_group_name_Hall '-P 1'
_space_group_name_H-M_alt 'P -1'
_atom_sites_solution_hydrogens mixed
_atom_sites_solution_primary dual
_audit_creation_date 2019-12-11
_audit_creation_method
;
Olex2 1.2
(compiled 2018.05.29 svn.r3508 for OlexSys, GUI svn.r5506)
;
_cell_angle_alpha 99.192(19)
_cell_angle_beta 101.842(19)
_cell_angle_gamma 99.459(17)
_cell_formula_units_Z 2
_cell_length_a 8.585(3)
_cell_length_b 9.649(3)
_cell_length_c 10.848(4)
_cell_measurement_reflns_used 7208
_cell_measurement_temperature 170(2)
_cell_measurement_theta_max 27.11
_cell_measurement_theta_min 2.48
_cell_volume 849.9(5)
_computing_cell_refinement 'SAINT V8.38A (?, 2016)'
_computing_data_reduction 'SAINT V8.38A (?, 2016)'
_computing_molecular_graphics 'Olex2 (Dolomanov et al., 2009)'
_computing_publication_material 'Olex2 (Dolomanov et al., 2009)'
_computing_structure_refinement 'ShelXL (Sheldrick, 2015)'
_computing_structure_solution 'ShelXT (Sheldrick, 2015)'
_diffrn_ambient_temperature 170.0
_diffrn_measured_fraction_theta_full 0.995
_diffrn_measured_fraction_theta_max 0.993
_diffrn_measurement_device_type 'Bruker APEX-II CCD'
_diffrn_measurement_method '\f and \w scans'
_diffrn_radiation_type MoK\a
_diffrn_radiation_wavelength 0.71073
_diffrn_reflns_av_R_equivalents 0.0239
_diffrn_reflns_av_unetI/netI 0.0326
_diffrn_reflns_Laue_measured_fraction_full 0.995
_diffrn_reflns_Laue_measured_fraction_max 0.993
_diffrn_reflns_limit_h_max 10
_diffrn_reflns_limit_h_min -10
_diffrn_reflns_limit_k_max 12
_diffrn_reflns_limit_k_min -12
_diffrn_reflns_limit_l_max 13
_diffrn_reflns_limit_l_min -12
_diffrn_reflns_number 10429
_diffrn_reflns_point_group_measured_fraction_full 0.995
_diffrn_reflns_point_group_measured_fraction_max 0.993
_diffrn_reflns_theta_full 25.242
_diffrn_reflns_theta_max 27.072
_diffrn_reflns_theta_min 2.476
_diffrn_standards_number 0
_exptl_absorpt_coefficient_mu 0.096
_exptl_absorpt_correction_T_max 0.7455
_exptl_absorpt_correction_T_min 0.7134
_exptl_absorpt_correction_type multi-scan
_exptl_absorpt_process_details
;
SADABS-2016/2 (Bruker,2016/2) was used for absorption correction.
wR2(int) was 0.1176 before and 0.0329 after correction.
The Ratio of minimum to maximum transmission is 0.9569.
The \l/2 correction factor is Not present.
;
_exptl_crystal_colour colourless
_exptl_crystal_colour_primary colourless
_exptl_crystal_density_diffrn 1.361
_exptl_crystal_description plate
_exptl_crystal_F_000 376
_exptl_crystal_size_max 0.49
_exptl_crystal_size_mid 0.29
_exptl_crystal_size_min 0.12
_refine_diff_density_max 0.324
_refine_diff_density_min -0.263
_refine_diff_density_rms 0.050
_refine_ls_extinction_method none
_refine_ls_goodness_of_fit_ref 1.033
_refine_ls_hydrogen_treatment mixed
_refine_ls_matrix_type full
_refine_ls_number_parameters 235
_refine_ls_number_reflns 3709
_refine_ls_number_restraints 0
_refine_ls_restrained_S_all 1.033
_refine_ls_R_factor_all 0.0401
_refine_ls_R_factor_gt 0.0376
_refine_ls_shift/su_max 0.000
_refine_ls_shift/su_mean 0.000
_refine_ls_structure_factor_coef Fsqd
_refine_ls_weighting_details 'w=1/[\s^2^(Fo^2^)+(0.0476P)^2^+0.3634P] where P=(Fo^2^+2Fc^2^)/3'
_refine_ls_weighting_scheme calc
_refine_ls_wR_factor_gt 0.0955
_refine_ls_wR_factor_ref 0.0978
_reflns_Friedel_coverage 0.000
_reflns_number_gt 3450
_reflns_number_total 3709
_reflns_threshold_expression 'I > 2\s(I)'
_cod_data_source_file ja0c00308_si_005.cif
_cod_data_source_block 191210_gjh_rhodomollanol_0m
_cod_database_code 4134265
_shelx_shelxl_version_number 2016/6
_shelx_space_group_comment
;
The symmetry employed for this shelxl refinement is uniquely defined
by the following loop, which should always be used as a source of
symmetry information in preference to the above space-group names.
They are only intended as comments.
;
_shelx_estimated_absorpt_t_max 0.989
_shelx_estimated_absorpt_t_min 0.954
_olex2_refinement_description
;
1. Fixed Uiso
 At 1.2 times of:
  All C(H) groups, All C(H,H) groups
 At 1.5 times of:
  All C(H,H,H) groups, All C(H,H,H,H) groups, All O(H) groups
2.a Ternary CH refined with riding coordinates:
 C1(H1), C2(H2A), C5(H5A), C7(H7), C10(H10), C11(H11), C14(H14), C15(H15)
2.b Secondary CH2 refined with riding coordinates:
 C9(H9A,H9B), C16(H16A,H16B)
2.c Aromatic/amide H refined with riding coordinates:
 C12(H12)
2.d Idealised Me refined as rotating group:
 C17(H17A,H17B,H17C), C18(H18A,H18B,H18C), C19(H19A,H19B,H19C), C20(H20A,H20B,
 H20C)
2.e Idealised tetrahedral OH refined as rotating group:
 O3(H3), O5(H5)
;
_olex2_submission_special_instructions 'No special instructions were received'

loop_
_space_group_symop_operation_xyz
'x, y, z'
'-x, -y, -z'

loop_
_atom_site_label
_atom_site_type_symbol
_atom_site_fract_x
_atom_site_fract_y
_atom_site_fract_z
_atom_site_U_iso_or_equiv
_atom_site_adp_type
_atom_site_occupancy
_atom_site_site_symmetry_order
_atom_site_calc_flag
_atom_site_refinement_flags_posn
_atom_site_refinement_flags_adp
_atom_site_refinement_flags_occupancy
_atom_site_disorder_assembly
_atom_site_disorder_group
O1 O -0.06807(10) 0.45741(9) 0.86931(8) 0.01945(18) Uani 1 1 d . . . . .
O2 O 0.26645(10) 0.52060(8) 0.94268(7) 0.01497(17) Uani 1 1 d . . . . .
O3 O 0.46594(10) 0.32878(8) 0.84932(8) 0.01893(18) Uani 1 1 d . . . . .
H3 H 0.534187 0.380807 0.913628 0.028 Uiso 1 1 calc GR . . . .
O4 O 0.18245(10) 0.64949(9) 0.57028(8) 0.01931(19) Uani 1 1 d . . . . .
O5 O 0.59640(12) 1.07115(9) 0.79107(10) 0.0297(2) Uani 1 1 d . . . . .
H5 H 0.545139 1.133171 0.815464 0.045 Uiso 1 1 calc GR . . . .
C1 C -0.06202(13) 0.44255(12) 0.73446(10) 0.0166(2) Uani 1 1 d . . . . .
H1 H -0.160575 0.446390 0.668468 0.020 Uiso 1 1 calc R . . . .
C2 C -0.06019(14) 0.31894(12) 0.79571(11) 0.0184(2) Uani 1 1 d . . . . .
H2A H -0.157763 0.238848 0.771487 0.022 Uiso 1 1 calc R . . . .
C3 C 0.10878(14) 0.28491(11) 0.81794(11) 0.0171(2) Uani 1 1 d . . . . .
C4 C 0.22034(13) 0.43223(11) 0.81597(10) 0.0136(2) Uani 1 1 d . . . . .
C5 C 0.10565(13) 0.49372(11) 0.71416(10) 0.0140(2) Uani 1 1 d . . . . .
H5A H 0.105129 0.434665 0.629411 0.017 Uiso 1 1 calc R . . . .
C6 C 0.14689(13) 0.65239(12) 0.69614(10) 0.0157(2) Uani 1 1 d . . . . .
C7 C 0.30620(13) 0.73949(11) 0.78630(10) 0.0145(2) Uani 1 1 d . . . . .
H7 H 0.314656 0.724718 0.876419 0.017 Uiso 1 1 calc R . . . .
C8 C 0.43668(13) 0.67791(11) 0.72683(10) 0.0138(2) Uani 1 1 d . . . . .
C9 C 0.50021(13) 0.55972(11) 0.78879(10) 0.0149(2) Uani 1 1 d . . . . .
H9A H 0.545924 0.599943 0.881542 0.018 Uiso 1 1 calc R . . . .
H9B H 0.591300 0.536841 0.751671 0.018 Uiso 1 1 calc R . . . .
C10 C 0.38067(13) 0.41769(11) 0.77650(10) 0.0146(2) Uani 1 1 d . . . . .
H10 H 0.351556 0.368293 0.684090 0.018 Uiso 1 1 calc R . . . .
C11 C 0.34719(13) 0.62740(12) 0.58195(10) 0.0164(2) Uani 1 1 d . . . . .
H11 H 0.348102 0.524315 0.550760 0.020 Uiso 1 1 calc R . . . .
C12 C 0.43988(14) 0.72230(12) 0.51344(11) 0.0191(2) Uani 1 1 d . . . . .
H12 H 0.414350 0.713616 0.422733 0.023 Uiso 1 1 calc R . . . .
C13 C 0.56176(14) 0.82008(12) 0.59288(11) 0.0178(2) Uani 1 1 d . . . . .
C14 C 0.57361(13) 0.80940(11) 0.73267(11) 0.0157(2) Uani 1 1 d . . . . .
H14 H 0.682981 0.793732 0.773813 0.019 Uiso 1 1 calc R . . . .
C15 C 0.52726(14) 0.93625(12) 0.81495(11) 0.0186(2) Uani 1 1 d . . . . .
H15 H 0.568125 0.935035 0.907905 0.022 Uiso 1 1 calc R . . . .
C16 C 0.34231(14) 0.89929(11) 0.78172(11) 0.0179(2) Uani 1 1 d . . . . .
H16A H 0.296468 0.915737 0.695060 0.021 Uiso 1 1 calc R . . . .
H16B H 0.298191 0.956279 0.845571 0.021 Uiso 1 1 calc R . . . .
C17 C 0.10448(15) 0.16754(12) 0.70270(12) 0.0229(3) Uani 1 1 d . . . . .
H17A H 0.025381 0.081529 0.701965 0.034 Uiso 1 1 calc GR . . . .
H17B H 0.212463 0.144273 0.709841 0.034 Uiso 1 1 calc GR . . . .
H17C H 0.072849 0.201986 0.622807 0.034 Uiso 1 1 calc GR . . . .
C18 C 0.14990(15) 0.22940(13) 0.94311(12) 0.0224(2) Uani 1 1 d . . . . .
H18A H 0.146021 0.302605 1.015664 0.034 Uiso 1 1 calc GR . . . .
H18B H 0.259227 0.208276 0.955445 0.034 Uiso 1 1 calc GR . . . .
H18C H 0.070734 0.141846 0.938189 0.034 Uiso 1 1 calc GR . . . .
C19 C 0.00296(15) 0.72601(13) 0.69505(13) 0.0244(3) Uani 1 1 d . . . . .
H19A H 0.032205 0.823138 0.679489 0.037 Uiso 1 1 calc GR . . . .
H19B H -0.025965 0.731239 0.778252 0.037 Uiso 1 1 calc GR . . . .
H19C H -0.090017 0.671053 0.626712 0.037 Uiso 1 1 calc GR . . . .
C20 C 0.67810(15) 0.92619(13) 0.55119(12) 0.0239(3) Uani 1 1 d . . . . .
H20A H 0.678993 1.023398 0.595158 0.036 Uiso 1 1 calc GR . . . .
H20B H 0.643853 0.918605 0.458036 0.036 Uiso 1 1 calc GR . . . .
H20C H 0.787493 0.905937 0.573136 0.036 Uiso 1 1 calc GR . . . .
H2 H 0.181(2) 0.5198(19) 0.9738(17) 0.036 Uiso 1 1 d R . . . .

loop_
_atom_site_aniso_label
_atom_site_aniso_U_11
_atom_site_aniso_U_22
_atom_site_aniso_U_33
_atom_site_aniso_U_23
_atom_site_aniso_U_13
_atom_site_aniso_U_12
O1 0.0187(4) 0.0230(4) 0.0173(4) 0.0028(3) 0.0070(3) 0.0039(3)
O2 0.0143(4) 0.0170(4) 0.0125(4) 0.0013(3) 0.0030(3) 0.0022(3)
O3 0.0175(4) 0.0146(4) 0.0238(4) 0.0051(3) 0.0003(3) 0.0055(3)
O4 0.0148(4) 0.0275(4) 0.0156(4) 0.0088(3) 0.0016(3) 0.0023(3)
O5 0.0290(5) 0.0129(4) 0.0489(6) 0.0027(4) 0.0191(4) 0.0002(3)
C1 0.0137(5) 0.0198(5) 0.0146(5) 0.0020(4) 0.0023(4) 0.0017(4)
C2 0.0161(5) 0.0187(5) 0.0183(5) 0.0020(4) 0.0038(4) -0.0001(4)
C3 0.0163(5) 0.0143(5) 0.0195(5) 0.0036(4) 0.0037(4) 0.0007(4)
C4 0.0138(5) 0.0131(5) 0.0132(5) 0.0017(4) 0.0022(4) 0.0023(4)
C5 0.0125(5) 0.0152(5) 0.0134(5) 0.0021(4) 0.0021(4) 0.0022(4)
C6 0.0144(5) 0.0175(5) 0.0165(5) 0.0061(4) 0.0033(4) 0.0045(4)
C7 0.0143(5) 0.0139(5) 0.0160(5) 0.0038(4) 0.0039(4) 0.0037(4)
C8 0.0130(5) 0.0138(5) 0.0145(5) 0.0025(4) 0.0031(4) 0.0028(4)
C9 0.0126(5) 0.0145(5) 0.0181(5) 0.0038(4) 0.0035(4) 0.0038(4)
C10 0.0143(5) 0.0137(5) 0.0165(5) 0.0036(4) 0.0031(4) 0.0048(4)
C11 0.0161(5) 0.0179(5) 0.0144(5) 0.0029(4) 0.0026(4) 0.0023(4)
C12 0.0205(6) 0.0224(5) 0.0163(5) 0.0057(4) 0.0066(4) 0.0048(4)
C13 0.0178(5) 0.0182(5) 0.0207(5) 0.0070(4) 0.0076(4) 0.0064(4)
C14 0.0139(5) 0.0146(5) 0.0183(5) 0.0035(4) 0.0033(4) 0.0020(4)
C15 0.0198(6) 0.0140(5) 0.0208(5) 0.0020(4) 0.0052(4) 0.0009(4)
C16 0.0193(5) 0.0136(5) 0.0225(5) 0.0043(4) 0.0068(4) 0.0049(4)
C17 0.0246(6) 0.0151(5) 0.0262(6) 0.0005(4) 0.0045(5) 0.0013(4)
C18 0.0235(6) 0.0192(5) 0.0244(6) 0.0093(4) 0.0044(5) 0.0007(4)
C19 0.0165(6) 0.0227(6) 0.0363(7) 0.0106(5) 0.0048(5) 0.0077(4)
C20 0.0212(6) 0.0249(6) 0.0282(6) 0.0107(5) 0.0093(5) 0.0026(5)

loop_
_atom_type_symbol
_atom_type_description
_atom_type_scat_dispersion_real
_atom_type_scat_dispersion_imag
_atom_type_scat_source
C C 0.0033 0.0016 'International Tables Vol C Tables 4.2.6.8 and 6.1.1.4'
H H 0.0000 0.0000 'International Tables Vol C Tables 4.2.6.8 and 6.1.1.4'
O O 0.0106 0.0060 'International Tables Vol C Tables 4.2.6.8 and 6.1.1.4'

loop_
_geom_angle_atom_site_label_1
_geom_angle_atom_site_label_2
_geom_angle_atom_site_label_3
_geom_angle
_geom_angle_site_symmetry_1
_geom_angle_site_symmetry_3
_geom_angle_publ_flag
C1 O1 C2 59.77(7) . . ?
C4 O2 H2 109.0(12) . . ?
C10 O3 H3 109.5 . . ?
C11 O4 C6 107.23(8) . . ?
C15 O5 H5 109.5 . . ?
O1 C1 H1 119.7 . . ?
O1 C1 C5 114.04(9) . . ?
C2 C1 O1 60.21(7) . . ?
C2 C1 H1 119.7 . . ?
C2 C1 C5 109.10(9) . . ?
C5 C1 H1 119.7 . . ?
O1 C2 H2A 119.6 . . ?
O1 C2 C3 114.19(9) . . ?
C1 C2 O1 60.02(7) . . ?
C1 C2 H2A 119.6 . . ?
C1 C2 C3 109.60(9) . . ?
C3 C2 H2A 119.6 . . ?
C2 C3 C4 102.80(9) . . ?
C2 C3 C17 105.83(9) . . ?
C2 C3 C18 110.93(10) . . ?
C17 C3 C4 111.85(9) . . ?
C18 C3 C4 114.97(9) . . ?
C18 C3 C17 109.89(10) . . ?
O2 C4 C3 109.44(9) . . ?
O2 C4 C5 113.77(8) . . ?
O2 C4 C10 106.00(9) . . ?
C5 C4 C3 102.13(9) . . ?
C10 C4 C3 114.54(9) . . ?
C10 C4 C5 111.18(9) . . ?
C1 C5 C4 103.33(9) . . ?
C1 C5 H5A 104.3 . . ?
C1 C5 C6 116.55(9) . . ?
C4 C5 H5A 104.3 . . ?
C6 C5 C4 122.18(9) . . ?
C6 C5 H5A 104.3 . . ?
O4 C6 C5 107.92(9) . . ?
O4 C6 C7 102.11(9) . . ?
O4 C6 C19 106.05(9) . . ?
C7 C6 C5 113.54(9) . . ?
C19 C6 C5 112.13(9) . . ?
C19 C6 C7 114.10(10) . . ?
C6 C7 H7 111.4 . . ?
C6 C7 C8 102.52(9) . . ?
C6 C7 C16 115.20(9) . . ?
C8 C7 H7 111.4 . . ?
C16 C7 H7 111.4 . . ?
C16 C7 C8 104.18(9) . . ?
C7 C8 C11 102.32(9) . . ?
C7 C8 C14 106.26(9) . . ?
C9 C8 C7 114.34(9) . . ?
C9 C8 C11 113.99(9) . . ?
C9 C8 C14 113.34(9) . . ?
C11 C8 C14 105.54(9) . . ?
C8 C9 H9A 107.7 . . ?
C8 C9 H9B 107.7 . . ?
C8 C9 C10 118.42(9) . . ?
H9A C9 H9B 107.1 . . ?
C10 C9 H9A 107.7 . . ?
C10 C9 H9B 107.7 . . ?
O3 C10 C4 111.07(9) . . ?
O3 C10 C9 107.83(9) . . ?
O3 C10 H10 107.3 . . ?
C4 C10 H10 107.3 . . ?
C9 C10 C4 115.57(9) . . ?
C9 C10 H10 107.3 . . ?
O4 C11 C8 107.06(8) . . ?
O4 C11 H11 111.0 . . ?
O4 C11 C12 111.72(9) . . ?
C8 C11 H11 111.0 . . ?
C12 C11 C8 104.90(9) . . ?
C12 C11 H11 111.0 . . ?
C11 C12 H12 123.5 . . ?
C13 C12 C11 113.02(10) . . ?
C13 C12 H12 123.5 . . ?
C12 C13 C14 112.05(10) . . ?
C12 C13 C20 124.76(11) . . ?
C20 C13 C14 123.17(10) . . ?
C8 C14 H14 111.2 . . ?
C13 C14 C8 104.35(9) . . ?
C13 C14 H14 111.2 . . ?
C13 C14 C15 114.62(9) . . ?
C15 C14 C8 103.93(9) . . ?
C15 C14 H14 111.2 . . ?
O5 C15 C14 111.94(9) . . ?
O5 C15 H15 108.7 . . ?
O5 C15 C16 115.08(10) . . ?
C14 C15 H15 108.7 . . ?
C16 C15 C14 103.52(9) . . ?
C16 C15 H15 108.7 . . ?
C7 C16 H16A 111.2 . . ?
C7 C16 H16B 111.2 . . ?
C15 C16 C7 102.65(9) . . ?
C15 C16 H16A 111.2 . . ?
C15 C16 H16B 111.2 . . ?
H16A C16 H16B 109.1 . . ?
C3 C17 H17A 109.5 . . ?
C3 C17 H17B 109.5 . . ?
C3 C17 H17C 109.5 . . ?
H17A C17 H17B 109.5 . . ?
H17A C17 H17C 109.5 . . ?
H17B C17 H17C 109.5 . . ?
C3 C18 H18A 109.5 . . ?
C3 C18 H18B 109.5 . . ?
C3 C18 H18C 109.5 . . ?
H18A C18 H18B 109.5 . . ?
H18A C18 H18C 109.5 . . ?
H18B C18 H18C 109.5 . . ?
C6 C19 H19A 109.5 . . ?
C6 C19 H19B 109.5 . . ?
C6 C19 H19C 109.5 . . ?
H19A C19 H19B 109.5 . . ?
H19A C19 H19C 109.5 . . ?
H19B C19 H19C 109.5 . . ?
C13 C20 H20A 109.5 . . ?
C13 C20 H20B 109.5 . . ?
C13 C20 H20C 109.5 . . ?
H20A C20 H20B 109.5 . . ?
H20A C20 H20C 109.5 . . ?
H20B C20 H20C 109.5 . . ?

loop_
_geom_bond_atom_site_label_1
_geom_bond_atom_site_label_2
_geom_bond_distance
_geom_bond_site_symmetry_2
_geom_bond_publ_flag
O1 C1 1.4594(14) . ?
O1 C2 1.4623(14) . ?
O2 C4 1.4368(13) . ?
O2 H2 0.865(19) . ?
O3 H3 0.8400 . ?
O3 C10 1.4428(13) . ?
O4 C6 1.4560(14) . ?
O4 C11 1.4478(14) . ?
O5 H5 0.8400 . ?
O5 C15 1.4249(14) . ?
C1 H1 1.0000 . ?
C1 C2 1.4557(16) . ?
C1 C5 1.5151(16) . ?
C2 H2A 1.0000 . ?
C2 C3 1.5194(16) . ?
C3 C4 1.5840(15) . ?
C3 C17 1.5367(16) . ?
C3 C18 1.5340(16) . ?
C4 C5 1.5800(15) . ?
C4 C10 1.5440(15) . ?
C5 H5A 1.0000 . ?
C5 C6 1.5662(15) . ?
C6 C7 1.5310(16) . ?
C6 C19 1.5221(16) . ?
C7 H7 1.0000 . ?
C7 C8 1.5547(15) . ?
C7 C16 1.5329(15) . ?
C8 C9 1.5325(15) . ?
C8 C11 1.5603(16) . ?
C8 C14 1.5650(15) . ?
C9 H9A 0.9900 . ?
C9 H9B 0.9900 . ?
C9 C10 1.5402(15) . ?
C10 H10 1.0000 . ?
C11 H11 1.0000 . ?
C11 C12 1.4982(16) . ?
C12 H12 0.9500 . ?
C12 C13 1.3316(17) . ?
C13 C14 1.5202(16) . ?
C13 C20 1.4991(16) . ?
C14 H14 1.0000 . ?
C14 C15 1.5523(15) . ?
C15 H15 1.0000 . ?
C15 C16 1.5219(17) . ?
C16 H16A 0.9900 . ?
C16 H16B 0.9900 . ?
C17 H17A 0.9800 . ?
C17 H17B 0.9800 . ?
C17 H17C 0.9800 . ?
C18 H18A 0.9800 . ?
C18 H18B 0.9800 . ?
C18 H18C 0.9800 . ?
C19 H19A 0.9800 . ?
C19 H19B 0.9800 . ?
C19 H19C 0.9800 . ?
C20 H20A 0.9800 . ?
C20 H20B 0.9800 . ?
C20 H20C 0.9800 . ?
